data_9009302
loop_
_publ_author_name
'Nuber, B.'
'Schmetzer, K.'

_publ_section_title
;
 Crystal structure of ternary Be-Mg-Al oxides: taaffeite, BeMg3Al8O16,
 and musgravite, BeMg2Al6O12
 Note: formerly known as musgravite-18R
;
_journal_name_full 'Neues Jahrbuch fur Mineralogie, Monatshefte'
_journal_page_first 393
_journal_page_last 402
_journal_volume 1983
_journal_year 1983
_chemical_compound_source 'Casey Bay, Antarctica'
_chemical_formula_sum 'Al6 Be Fe0.47 Mg1.25 O12 Zn0.28'
_chemical_name_mineral Magnesiotaaffeite-6N3S
_space_group_IT_number 166
_symmetry_space_group_name_Hall '-R 3 2"'
_symmetry_space_group_name_H-M 'R -3 m :H'
_cell_angle_alpha 90
_cell_angle_beta 90
_cell_angle_gamma 120
_cell_length_a 5.682
_cell_length_b 5.682
_cell_length_c 41.15
_cell_formula_units_Z 6
_cell_volume 1150.543
_database_code_amcsd 0014776
_exptl_crystal_density_diffrn 3.791
_cod_original_sg_symbol_H-M 'R -3 m'
_cod_original_formula_sum 'Mg1.25 Fe.47 Zn.28 Al6 Be O12'
_cod_database_code 9009302

loop_
_space_group_symop_operation_xyz
x,y,z
2/3+x,1/3+y,1/3+z
1/3+x,2/3+y,2/3+z
x,x-y,z
2/3+x,1/3+x-y,1/3+z
1/3+x,2/3+x-y,2/3+z
y,x,-z
2/3+y,1/3+x,1/3-z
1/3+y,2/3+x,2/3-z
-x+y,y,z
2/3-x+y,1/3+y,1/3+z
1/3-x+y,2/3+y,2/3+z
-x,-x+y,-z
2/3-x,1/3-x+y,1/3-z
1/3-x,2/3-x+y,2/3-z
-y,-x,z
2/3-y,1/3-x,1/3+z
1/3-y,2/3-x,2/3+z
x-y,-y,-z
2/3+x-y,1/3-y,1/3-z
1/3+x-y,2/3-y,2/3-z
y,-x+y,-z
2/3+y,1/3-x+y,1/3-z
1/3+y,2/3-x+y,2/3-z
-x+y,-x,z
2/3-x+y,1/3-x,1/3+z
1/3-x+y,2/3-x,2/3+z
-x,-y,-z
2/3-x,1/3-y,1/3-z
1/3-x,2/3-y,2/3-z
-y,x-y,z
2/3-y,1/3+x-y,1/3+z
1/3-y,2/3+x-y,2/3+z
x-y,x,-z
2/3+x-y,1/3+x,1/3-z
1/3+x-y,2/3+x,2/3-z

loop_
_atom_site_label
_atom_site_fract_x
_atom_site_fract_y
_atom_site_fract_z
_atom_site_occupancy
_atom_site_U_iso_or_equiv
Mg1 0.33333 0.66667 0.12030 0.83000 0.00230
Fe1 0.33333 0.66667 0.12030 0.17000 0.00230
Fe2 0.66667 0.33333 0.01370 0.30000 0.00560
Mg2 0.66667 0.33333 0.01370 0.42000 0.00560
Zn2 0.66667 0.33333 0.01370 0.28000 0.00560
Al1 0.00000 0.00000 0.00000 1.00000 0.00330
Al2 0.16680 0.33360 0.05730 1.00000 0.00320
Al3 0.00000 0.50000 0.50000 1.00000 0.00310
Al4 0.66667 0.33333 0.09670 1.00000 0.00250
Be 0.00000 0.00000 0.12100 1.00000 0.00560
O1 0.29360 0.14680 0.03000 1.00000 0.00420
O2 0.33333 0.66667 0.03430 1.00000 0.00300
O3 0.49480 0.98970 0.08240 1.00000 0.00420
O4 0.00000 0.00000 0.08190 1.00000 0.00360
O5 0.14620 0.29240 0.14090 1.00000 0.00400
O6 0.66667 0.33333 0.14010 1.00000 0.00380

loop_
_cod_related_entry_id
_cod_related_entry_database
_cod_related_entry_code
1 AMCSD 0014776
